data_2202598
loop_
_publ_author_name
'Xue-Mei Li'
'Lei Wang'
'Jian-Hua Xu'
'Shu-Sheng Zhang'
'Hoong-Kun Fun'

_publ_section_title
;
 Ethyl
 2-(acetylamino)-2-(9-hydroxy-10-oxo-9,10-dihydro-9-phenanthrenyl)acetate
;
_journal_issue 12
_journal_name_full 'Acta Crystallographica Section E'
_journal_page_first o1907
_journal_page_last o1908
_journal_paper_doi 10.1107/S1600536803024590
_journal_volume 59
_journal_year 2003
_chemical_formula_iupac 'C20 H19 N O5'
_chemical_formula_moiety 'C20 H19 N O5'
_chemical_formula_sum 'C20 H19 N O5'
_chemical_formula_weight 353.36
_chemical_melting_point 436.1(10)
_chemical_name_systematic
;Ethyl
 2-(acetylamino)-2-(9-hydroxy-10-oxo-9,10-dihydro-9-phenanthrenyl)acetate
;
_space_group_IT_number 2
_symmetry_cell_setting triclinic
_symmetry_space_group_name_Hall '-P 1'
_symmetry_space_group_name_H-M 'P -1'
_atom_sites_solution_hydrogens geom
_atom_sites_solution_primary direct
_atom_sites_solution_secondary difmap
_audit_creation_method SHELXL-97
_cell_angle_alpha 82.7950(10)
_cell_angle_beta 80.2410(10)
_cell_angle_gamma 64.4150(10)
_cell_formula_units_Z 2
_cell_length_a 7.7205(5)
_cell_length_b 8.8797(6)
_cell_length_c 14.1801(10)
_cell_measurement_reflns_used 3047
_cell_measurement_temperature 293(2)
_cell_measurement_theta_max 28.26
_cell_measurement_theta_min 2.55
_cell_volume 862.63(10)
_computing_cell_refinement 'SAINT (Siemens, 1996)'
_computing_data_collection 'SMART (Siemens, 1996)'
_computing_data_reduction SAINT
_computing_molecular_graphics SHELXTL
_computing_publication_material
;
SHELXTL, PARST (Nardelli, 1995) and PLATON (Spek, 1990)
;
_computing_structure_refinement SHELXTL
_computing_structure_solution 'SHELXTL (Sheldrick, 1997)'
_diffrn_ambient_temperature 293(2)
_diffrn_detector_area_resol_mean 8.33
_diffrn_measured_fraction_theta_full 0.982
_diffrn_measured_fraction_theta_max 0.982
_diffrn_measurement_device_type 'Siemens SMART CCD area-detector'
_diffrn_measurement_method \w
_diffrn_radiation_monochromator graphite
_diffrn_radiation_source 'fine-focus sealed tube'
_diffrn_radiation_type MoK\a
_diffrn_radiation_wavelength 0.71073
_diffrn_reflns_av_R_equivalents 0.0113
_diffrn_reflns_av_sigmaI/netI 0.0205
_diffrn_reflns_limit_h_max 9
_diffrn_reflns_limit_h_min -5
_diffrn_reflns_limit_k_max 10
_diffrn_reflns_limit_k_min -10
_diffrn_reflns_limit_l_max 16
_diffrn_reflns_limit_l_min -16
_diffrn_reflns_number 4335
_diffrn_reflns_theta_full 25.00
_diffrn_reflns_theta_max 25.00
_diffrn_reflns_theta_min 2.55
_diffrn_standards_decay_% negligible
_diffrn_standards_interval_count none
_diffrn_standards_number 0
_exptl_absorpt_coefficient_mu 0.098
_exptl_absorpt_correction_T_max 0.9825
_exptl_absorpt_correction_T_min 0.9543
_exptl_absorpt_correction_type empirical
_exptl_absorpt_process_details '(SADABS; Sheldrick, 1996)'
_exptl_crystal_colour 'light yellow'
_exptl_crystal_density_diffrn 1.360
_exptl_crystal_density_method 'not measured'
_exptl_crystal_description block
_exptl_crystal_F_000 372
_exptl_crystal_size_max 0.48
_exptl_crystal_size_mid 0.22
_exptl_crystal_size_min 0.18
_refine_diff_density_max 0.293
_refine_diff_density_min -0.189
_refine_ls_extinction_coef none
_refine_ls_extinction_method none
_refine_ls_goodness_of_fit_ref 1.078
_refine_ls_hydrogen_treatment mixed
_refine_ls_matrix_type full
_refine_ls_number_parameters 248
_refine_ls_number_reflns 2990
_refine_ls_number_restraints 0
_refine_ls_restrained_S_all 1.078
_refine_ls_R_factor_all 0.0496
_refine_ls_R_factor_gt 0.0421
_refine_ls_shift/su_max 0.000
_refine_ls_shift/su_mean 0.000
_refine_ls_structure_factor_coef Fsqd
_refine_ls_weighting_details 'calc w = 1/[\s^2^(Fo^2^)+(0.0553P)^2^+0.2776P] where P = (Fo^2^+2Fc^2^)/3'
_refine_ls_weighting_scheme calc
_refine_ls_wR_factor_gt 0.1096
_refine_ls_wR_factor_ref 0.1168
_reflns_number_gt 2553
_reflns_number_total 2990
_reflns_threshold_expression I>2\s(I)
_cod_data_source_file cv6250.cif
_cod_data_source_block I
_cod_depositor_comments
;
The following automatic conversions were performed:
'_symmetry_cell_setting' value 'Triclinic' changed to 'triclinic'
according to '/home/saulius/struct/CIF-dictionaries/cif_core.dic'
dictionary named 'cif_core.dic' version 2.4.1 from 2010-06-29.

Automatic conversion script
Id: cif_fix_enum 1527 2010-12-29 10:47:43Z saulius 

The following automatic conversions were performed:

'_chemical_melting_point' value '162-164\%' was changed to
'436.1(10)' - it was converted from degrees Celsius(C) to Kelvins(K),
the average value was taken and precision was estimated.

Automatic conversion script
Id: cif_fix_values 1646 2011-03-28 12:23:43Z adriana 

The following automatic conversions were performed:

'_chemical_melting_point' value '162-164\%' was changed to
'436.1(10)' - it was converted from degrees Celsius(C) to Kelvins(K),
the average value was taken and precision was
estimated.

'_symmetry_cell_setting' value 'Triclinic' changed to
'triclinic' according to
/home/saulius/struct/CIF-dictionaries/cif_core.dic dictionary named
'cif_core.dic' version 2.4.1 from 2010-06-29.

Automatic conversion script
Id: cif_fix_values 1715 2011-07-08 13:25:40Z adriana 
;
_cod_database_code 2202598
_cod_database_fobs_code 2202598

loop_
_symmetry_equiv_pos_as_xyz
'x, y, z'
'-x, -y, -z'

loop_
_atom_site_label
_atom_site_fract_x
_atom_site_fract_y
_atom_site_fract_z
_atom_site_U_iso_or_equiv
_atom_site_adp_type
_atom_site_calc_flag
_atom_site_refinement_flags
_atom_site_occupancy
_atom_site_disorder_assembly
_atom_site_disorder_group
_atom_site_type_symbol
O1 0.68509(19) 0.03669(17) 0.13722(9) 0.0430(3) Uani d . 1 . . O
O2 0.6399(2) -0.10534(18) 0.31295(10) 0.0559(4) Uani d . 1 . . O
O3 1.10098(19) -0.23422(17) 0.08638(9) 0.0506(4) Uani d . 1 . . O
O4 1.05710(18) -0.27846(15) 0.24610(9) 0.0458(3) Uani d . 1 . . O
O5 1.2970(2) 0.0683(2) 0.17956(10) 0.0672(5) Uani d . 1 . . O
N1 1.0457(2) 0.09081(19) 0.11072(10) 0.0362(3) Uani d . 1 . . N
H2A 0.995(3) 0.117(2) 0.0649(15) 0.046(6) Uiso d . 1 . . H
C1 0.6804(2) 0.2663(2) 0.21683(12) 0.0356(4) Uani d . 1 . . C
C2 0.6261(3) 0.3703(2) 0.13518(13) 0.0444(4) Uani d . 1 . . C
H2 0.6297 0.3247 0.0789 0.053 Uiso calc R 1 . . H
C3 0.5665(3) 0.5410(3) 0.13691(15) 0.0538(5) Uani d . 1 . . C
H3 0.5285 0.6098 0.0822 0.065 Uiso calc R 1 . . H
C4 0.5635(3) 0.6091(3) 0.21974(17) 0.0572(5) Uani d . 1 . . C
H4 0.5257 0.7236 0.2207 0.069 Uiso calc R 1 . . H
C5 0.6167(3) 0.5071(2) 0.30100(15) 0.0509(5) Uani d . 1 . . C
H5 0.6137 0.5541 0.3566 0.061 Uiso calc R 1 . . H
C6 0.6751(2) 0.3343(2) 0.30192(12) 0.0380(4) Uani d . 1 . . C
C7 0.7175(2) 0.2252(2) 0.39107(12) 0.0401(4) Uani d . 1 . . C
C8 0.7401(3) 0.2795(3) 0.47484(14) 0.0531(5) Uani d . 1 . . C
H8 0.7392 0.3848 0.4741 0.064 Uiso calc R 1 . . H
C9 0.7638(3) 0.1786(3) 0.55865(14) 0.0610(6) Uani d . 1 . . C
H9 0.7804 0.2163 0.6133 0.073 Uiso calc R 1 . . H
C10 0.7633(3) 0.0233(3) 0.56239(14) 0.0585(6) Uani d . 1 . . C
H10 0.7767 -0.0425 0.6195 0.070 Uiso calc R 1 . . H
C11 0.7427(3) -0.0338(3) 0.48122(13) 0.0510(5) Uani d . 1 . . C
H11 0.7420 -0.1387 0.4833 0.061 Uiso calc R 1 . . H
C12 0.7228(2) 0.0656(2) 0.39500(12) 0.0390(4) Uani d . 1 . . C
C13 0.6995(2) 0.0010(2) 0.30906(12) 0.0369(4) Uani d . 1 . . C
C14 0.7539(2) 0.0774(2) 0.21178(11) 0.0333(4) Uani d . 1 . . C
C15 0.9808(2) -0.0016(2) 0.18820(11) 0.0325(4) Uani d . 1 . . C
C16 1.0538(2) -0.1834(2) 0.16553(12) 0.0362(4) Uani d . 1 . . C
C17 1.0969(3) -0.4524(3) 0.23745(17) 0.0608(6) Uani d . 1 . . C
H17A 1.2166 -0.5063 0.1954 0.073 Uiso calc R 1 . . H
H17B 0.9928 -0.4589 0.2108 0.073 Uiso calc R 1 . . H
C18 1.1133(5) -0.5366(4) 0.3353(2) 0.0935(9) Uani d . 1 . . C
H18A 1.1286 -0.6493 0.3328 0.140 Uiso calc R 1 . . H
H18B 0.9982 -0.4767 0.3775 0.140 Uiso calc R 1 . . H
H18C 1.2237 -0.5380 0.3587 0.140 Uiso calc R 1 . . H
C19 1.1999(3) 0.1214(2) 0.11252(12) 0.0402(4) Uani d . 1 . . C
C20 1.2471(3) 0.2251(3) 0.02954(14) 0.0538(5) Uani d . 1 . . C
H20A 1.3672 0.2293 0.0350 0.081 Uiso calc R 1 . . H
H20B 1.1456 0.3364 0.0296 0.081 Uiso calc R 1 . . H
H20C 1.2587 0.1763 -0.0292 0.081 Uiso calc R 1 . . H
H15 1.034(2) -0.0015(19) 0.2411(12) 0.028(4) Uiso d . 1 . . H
H1A 0.574(4) 0.041(3) 0.1590(18) 0.077(8) Uiso d . 1 . . H

loop_
_atom_site_aniso_label
_atom_site_aniso_U_11
_atom_site_aniso_U_22
_atom_site_aniso_U_33
_atom_site_aniso_U_12
_atom_site_aniso_U_13
_atom_site_aniso_U_23
O1 0.0351(7) 0.0632(8) 0.0372(7) -0.0242(6) -0.0057(5) -0.0118(6)
O2 0.0594(9) 0.0673(9) 0.0558(9) -0.0435(8) 0.0028(7) -0.0053(7)
O3 0.0500(8) 0.0562(8) 0.0369(7) -0.0127(6) -0.0039(6) -0.0111(6)
O4 0.0485(7) 0.0439(7) 0.0413(7) -0.0183(6) -0.0026(6) 0.0019(5)
O5 0.0558(9) 0.1136(13) 0.0530(9) -0.0562(9) -0.0238(7) 0.0226(8)
N1 0.0322(7) 0.0527(9) 0.0274(8) -0.0217(7) -0.0075(6) 0.0042(6)
C1 0.0259(8) 0.0451(10) 0.0342(9) -0.0145(7) -0.0029(6) 0.0003(7)
C2 0.0377(10) 0.0555(12) 0.0389(10) -0.0195(9) -0.0063(7) 0.0026(8)
C3 0.0452(11) 0.0549(12) 0.0584(13) -0.0223(9) -0.0105(9) 0.0171(10)
C4 0.0499(12) 0.0436(11) 0.0780(15) -0.0208(9) -0.0107(10) 0.0043(10)
C5 0.0456(11) 0.0491(11) 0.0582(12) -0.0181(9) -0.0068(9) -0.0107(9)
C6 0.0290(8) 0.0423(10) 0.0418(9) -0.0139(7) -0.0018(7) -0.0077(7)
C7 0.0306(9) 0.0518(11) 0.0333(9) -0.0126(8) -0.0008(7) -0.0091(8)
C8 0.0505(11) 0.0624(13) 0.0418(11) -0.0158(10) -0.0061(9) -0.0169(9)
C9 0.0496(12) 0.0876(17) 0.0338(10) -0.0139(11) -0.0058(8) -0.0164(10)
C10 0.0467(11) 0.0843(16) 0.0300(10) -0.0171(11) -0.0027(8) 0.0059(10)
C11 0.0410(10) 0.0648(13) 0.0410(10) -0.0202(9) -0.0007(8) 0.0049(9)
C12 0.0299(8) 0.0535(11) 0.0299(9) -0.0155(8) 0.0012(6) -0.0035(7)
C13 0.0275(8) 0.0418(9) 0.0402(9) -0.0151(7) 0.0012(7) -0.0033(7)
C14 0.0280(8) 0.0462(10) 0.0289(8) -0.0172(7) -0.0046(6) -0.0061(7)
C15 0.0293(8) 0.0464(10) 0.0243(8) -0.0178(7) -0.0053(6) -0.0008(7)
C16 0.0261(8) 0.0483(10) 0.0327(9) -0.0136(7) -0.0055(6) -0.0023(7)
C17 0.0543(12) 0.0456(11) 0.0811(16) -0.0227(10) -0.0016(11) -0.0015(10)
C18 0.107(2) 0.0690(17) 0.112(2) -0.0477(17) -0.0316(18) 0.0341(16)
C19 0.0385(9) 0.0519(11) 0.0354(9) -0.0240(8) -0.0052(7) -0.0019(8)
C20 0.0641(13) 0.0691(13) 0.0453(11) -0.0457(11) -0.0072(9) 0.0035(9)

loop_
_atom_type_symbol
_atom_type_description
_atom_type_scat_dispersion_real
_atom_type_scat_dispersion_imag
_atom_type_scat_source
C C 0.0033 0.0016 'International Tables Vol C Tables 4.2.6.8 and 6.1.1.4'
H H 0.0000 0.0000 'International Tables Vol C Tables 4.2.6.8 and 6.1.1.4'
N N 0.0061 0.0033 'International Tables Vol C Tables 4.2.6.8 and 6.1.1.4'
O O 0.0106 0.0060 'International Tables Vol C Tables 4.2.6.8 and 6.1.1.4'

loop_
_geom_angle_atom_site_label_1
_geom_angle_atom_site_label_2
_geom_angle_atom_site_label_3
_geom_angle
_geom_angle_publ_flag
C14 O1 H1A 106.9(17) ?
C16 O4 C17 117.47(15) ?
C19 N1 C15 121.97(14) ?
C19 N1 H2A 118.8(15) ?
C15 N1 H2A 119.0(15) ?
C2 C1 C6 120.02(17) ?
C2 C1 C14 119.45(15) ?
C6 C1 C14 120.48(15) ?
C3 C2 C1 120.54(18) ?
C3 C2 H2 119.7 ?
C1 C2 H2 119.7 ?
C4 C3 C2 120.02(18) ?
C4 C3 H3 120.0 ?
C2 C3 H3 120.0 ?
C5 C4 C3 119.81(19) ?
C5 C4 H4 120.1 ?
C3 C4 H4 120.1 ?
C4 C5 C6 121.54(19) ?
C4 C5 H5 119.2 ?
C6 C5 H5 119.2 ?
C5 C6 C1 118.06(17) ?
C5 C6 C7 121.89(16) ?
C1 C6 C7 119.91(15) ?
C12 C7 C8 117.66(17) ?
C12 C7 C6 119.51(15) ?
C8 C7 C6 122.69(18) ?
C9 C8 C7 120.8(2) ?
C9 C8 H8 119.6 ?
C7 C8 H8 119.6 ?
C10 C9 C8 121.01(19) ?
C10 C9 H9 119.5 ?
C8 C9 H9 119.5 ?
C11 C10 C9 119.50(19) ?
C11 C10 H10 120.2 ?
C9 C10 H10 120.2 ?
C10 C11 C12 120.2(2) ?
C10 C11 H11 119.9 ?
C12 C11 H11 119.9 ?
C7 C12 C11 120.77(17) ?
C7 C12 C13 120.28(15) ?
C11 C12 C13 118.90(17) ?
O2 C13 C12 123.19(16) ?
O2 C13 C14 120.32(16) ?
C12 C13 C14 116.49(14) ?
O1 C14 C1 112.05(13) yes
O1 C14 C13 111.47(13) yes
C1 C14 C13 109.74(13) yes
O1 C14 C15 106.05(13) yes
C1 C14 C15 108.84(12) yes
C13 C14 C15 108.54(13) yes
N1 C15 C16 110.91(13) ?
N1 C15 C14 111.97(13) ?
C16 C15 C14 109.64(13) ?
N1 C15 H15 107.9(10) ?
C16 C15 H15 106.7(10) ?
C14 C15 H15 109.5(10) ?
O3 C16 O4 124.74(17) ?
O3 C16 C15 125.09(15) ?
O4 C16 C15 110.18(14) ?
O4 C17 C18 107.5(2) ?
O4 C17 H17A 110.2 ?
C18 C17 H17A 110.2 ?
O4 C17 H17B 110.2 ?
C18 C17 H17B 110.2 ?
H17A C17 H17B 108.5 ?
C17 C18 H18A 109.5 ?
C17 C18 H18B 109.5 ?
H18A C18 H18B 109.5 ?
C17 C18 H18C 109.5 ?
H18A C18 H18C 109.5 ?
H18B C18 H18C 109.5 ?
O5 C19 N1 121.59(16) ?
O5 C19 C20 121.71(16) ?
N1 C19 C20 116.69(15) ?
C19 C20 H20A 109.5 ?
C19 C20 H20B 109.5 ?
H20A C20 H20B 109.5 ?
C19 C20 H20C 109.5 ?
H20A C20 H20C 109.5 ?
H20B C20 H20C 109.5 ?

loop_
_geom_bond_atom_site_label_1
_geom_bond_atom_site_label_2
_geom_bond_site_symmetry_2
_geom_bond_distance
_geom_bond_publ_flag
O1 C14 . 1.4080(19) yes
O1 H1A . 0.85(3) ?
O2 C13 . 1.209(2) yes
O3 C16 . 1.201(2) ?
O4 C16 . 1.330(2) ?
O4 C17 . 1.456(2) ?
O5 C19 . 1.230(2) ?
N1 C19 . 1.335(2) ?
N1 C15 . 1.440(2) ?
N1 H2A . 0.77(2) ?
C1 C2 . 1.389(2) ?
C1 C6 . 1.402(2) ?
C1 C14 . 1.529(2) yes
C2 C3 . 1.383(3) ?
C2 H2 . 0.9300 ?
C3 C4 . 1.379(3) ?
C3 H3 . 0.9300 ?
C4 C5 . 1.376(3) ?
C4 H4 . 0.9300 ?
C5 C6 . 1.399(3) ?
C5 H5 . 0.9300 ?
C6 C7 . 1.484(2) ?
C7 C12 . 1.395(3) ?
C7 C8 . 1.400(3) ?
C8 C9 . 1.384(3) ?
C8 H8 . 0.9300 ?
C9 C10 . 1.375(3) ?
C9 H9 . 0.9300 ?
C10 C11 . 1.373(3) ?
C10 H10 . 0.9300 ?
C11 C12 . 1.405(3) ?
C11 H11 . 0.9300 ?
C12 C13 . 1.478(2) ?
C13 C14 . 1.534(2) yes
C14 C15 . 1.572(2) yes
C15 C16 . 1.520(2) ?
C15 H15 . 0.916(17) ?
C17 C18 . 1.490(4) ?
C17 H17A . 0.9700 ?
C17 H17B . 0.9700 ?
C18 H18A . 0.9600 ?
C18 H18B . 0.9600 ?
C18 H18C . 0.9600 ?
C19 C20 . 1.496(2) ?
C20 H20A . 0.9600 ?
C20 H20B . 0.9600 ?
C20 H20C . 0.9600 ?

loop_
_geom_hbond_atom_site_label_D
_geom_hbond_atom_site_label_H
_geom_hbond_atom_site_label_A
_geom_hbond_site_symmetry_A
_geom_hbond_distance_DH
_geom_hbond_distance_HA
_geom_hbond_distance_DA
_geom_hbond_angle_DHA
_geom_hbond_publ_flag
O1 H1A O5 1_455 0.85(3) 2.02(3) 2.850(2) 167(2) yes
N1 H2A O3 2_755 0.77(2) 2.36(2) 3.106(2) 164(2) yes
C20 H20C O1 2_755 0.96 2.43 3.343(3) 159 yes

loop_
_geom_torsion_atom_site_label_1
_geom_torsion_atom_site_label_2
_geom_torsion_atom_site_label_3
_geom_torsion_atom_site_label_4
_geom_torsion
C6 C1 C2 C3 0.1(3)
C14 C1 C2 C3 -177.39(15)
C1 C2 C3 C4 1.0(3)
C2 C3 C4 C5 -1.1(3)
C3 C4 C5 C6 0.3(3)
C4 C5 C6 C1 0.7(3)
C4 C5 C6 C7 -175.00(17)
C2 C1 C6 C5 -0.9(2)
C14 C1 C6 C5 176.52(15)
C2 C1 C6 C7 174.93(15)
C14 C1 C6 C7 -7.6(2)
C5 C6 C7 C12 162.48(16)
C1 C6 C7 C12 -13.2(2)
C5 C6 C7 C8 -13.1(3)
C1 C6 C7 C8 171.21(16)
C12 C7 C8 C9 -1.0(3)
C6 C7 C8 C9 174.70(17)
C7 C8 C9 C10 -0.9(3)
C8 C9 C10 C11 1.3(3)
C9 C10 C11 C12 0.1(3)
C8 C7 C12 C11 2.4(2)
C6 C7 C12 C11 -173.42(15)
C8 C7 C12 C13 179.90(16)
C6 C7 C12 C13 4.1(2)
C10 C11 C12 C7 -2.0(3)
C10 C11 C12 C13 -179.55(16)
C7 C12 C13 O2 -154.82(18)
C11 C12 C13 O2 22.7(3)
C7 C12 C13 C14 24.7(2)
C11 C12 C13 C14 -157.76(15)
C2 C1 C14 O1 -24.4(2)
C6 C1 C14 O1 158.16(14)
C2 C1 C14 C13 -148.80(15)
C6 C1 C14 C13 33.76(19)
C2 C1 C14 C15 92.55(17)
C6 C1 C14 C15 -84.88(17)
O2 C13 C14 O1 13.2(2)
C12 C13 C14 O1 -166.31(14)
O2 C13 C14 C1 137.96(16)
C12 C13 C14 C1 -41.58(18)
O2 C13 C14 C15 -103.22(18)
C12 C13 C14 C15 77.25(17)
C19 N1 C15 C16 -98.40(18)
C19 N1 C15 C14 138.77(16)
O1 C14 C15 N1 74.20(17)
C1 C14 C15 N1 -46.52(17)
C13 C14 C15 N1 -165.92(13)
O1 C14 C15 C16 -49.35(16)
C1 C14 C15 C16 -170.07(12)
C13 C14 C15 C16 70.53(16)
C17 O4 C16 O3 -8.3(2)
C17 O4 C16 C15 171.44(14)
N1 C15 C16 O3 -23.2(2)
C14 C15 C16 O3 100.97(18)
N1 C15 C16 O4 157.11(13)
C14 C15 C16 O4 -78.72(16)
C16 O4 C17 C18 174.21(18)
C15 N1 C19 O5 1.9(3)
C15 N1 C19 C20 -177.39(16)
